data_7156650
loop_
_publ_author_name
'Ch\'avez-Riveros, Alejandra'
'Hern\'andez-V\'azquez, Eduardo'
'Nieto-Camacho, Antonio'
'Ram\'irez-Apan, Teresa'
'Miranda, Luis D.'

_publ_section_title
;
 Synthesis of diphenylamine macrocycles and their anti-inflammatory
 effects.
;
_journal_issue 6
_journal_name_full 'Organic &amp; biomolecular chemistry'
_journal_page_first 1423
_journal_page_last 1435
_journal_paper_doi 10.1039/c8ob03121e
_journal_volume 17
_journal_year 2019
_chemical_formula_sum 'C120 H164 N20 O18'
_chemical_formula_weight 2174.70
_chemical_properties_physical Heat-sensitive
_space_group_crystal_system orthorhombic
_space_group_IT_number 43
_space_group_name_Hall 'F 2 -2d'
_space_group_name_H-M_alt 'F d d 2'
_symmetry_space_group_name_Hall 'F 2 -2d'
_symmetry_space_group_name_H-M 'F d d 2'
_atom_sites_solution_hydrogens mixed
_audit_creation_method SHELXL-2014/7
_audit_update_record
;
2018-05-24 deposited with the CCDC.
2019-01-16 downloaded from the CCDC.
;
_cell_angle_alpha 90
_cell_angle_beta 90
_cell_angle_gamma 90
_cell_formula_units_Z 4
_cell_length_a 27.0176(6)
_cell_length_b 36.9735(8)
_cell_length_c 14.7072(3)
_cell_measurement_reflns_used 9809
_cell_measurement_temperature 298(2)
_cell_measurement_theta_max 68.21
_cell_measurement_theta_min 3.62
_cell_volume 14691.5(5)
_computing_cell_refinement 'APEX3 v2016.1 (Bruker, 2014)'
_computing_data_collection 'APEX3 v2016.1 (Bruker, 2014)'
_computing_data_reduction 'SAINT V8.37A  (Bruker, 2014)'
_computing_molecular_graphics
; 
 SADABS 2016/2: Krause, L., Herbst-Irmer, R., Sheldrick G.M. & Stalke D., 
 J. Appl. Cryst. 48 (2015) 3-10 
;
_computing_structure_refinement 'SHELXL-2014/7 (Sheldrick, 2014)'
_computing_structure_solution 'SHELXS-2014 (Bruker, 2014)'
_diffrn_ambient_temperature 298(2)
_diffrn_detector_area_resol_mean 0.83
_diffrn_measured_fraction_theta_full 0.999
_diffrn_measured_fraction_theta_max 0.999
_diffrn_measurement_device_type 'Bruker D8 Venture \k-geometry diffractometer 208039-01'
_diffrn_measurement_method \w-scans
_diffrn_radiation_type CuK\a
_diffrn_radiation_wavelength 1.54178
_diffrn_reflns_av_R_equivalents 0.0443
_diffrn_reflns_av_unetI/netI 0.0324
_diffrn_reflns_Laue_measured_fraction_full 0.999
_diffrn_reflns_Laue_measured_fraction_max 0.999
_diffrn_reflns_limit_h_max 32
_diffrn_reflns_limit_h_min -32
_diffrn_reflns_limit_k_max 44
_diffrn_reflns_limit_k_min -40
_diffrn_reflns_limit_l_max 17
_diffrn_reflns_limit_l_min -16
_diffrn_reflns_number 27876
_diffrn_reflns_point_group_measured_fraction_full 0.968
_diffrn_reflns_point_group_measured_fraction_max 0.966
_diffrn_reflns_theta_full 67.679
_diffrn_reflns_theta_max 68.386
_diffrn_reflns_theta_min 3.624
_exptl_absorpt_coefficient_mu 0.540
_exptl_absorpt_correction_T_max 0.7531
_exptl_absorpt_correction_T_min 0.6681
_exptl_absorpt_correction_type multi-scan
_exptl_absorpt_process_details
; 
 SADABS 2016/2: Krause, L., Herbst-Irmer, R., Sheldrick G.M. & Stalke D., 
 J. Appl. Cryst. 48 (2015) 3-10 
;
_exptl_crystal_colour colourless
_exptl_crystal_density_diffrn 0.983
_exptl_crystal_description Prism
_exptl_crystal_F_000 4672
_exptl_crystal_recrystallization_method 'Re-crystallisation from solvent: Methanol'
_exptl_crystal_size_max 0.330
_exptl_crystal_size_mid 0.289
_exptl_crystal_size_min 0.179
_refine_diff_density_max 0.430
_refine_diff_density_min -0.172
_refine_diff_density_rms 0.050
_refine_ls_abs_structure_details
; 
 Flack x determined using 1626 quotients [(I+)-(I-)]/[(I+)+(I-)] 
 (Parsons, Flack and Wagner, Acta Cryst. B69 (2013) 249-259). 
;
_refine_ls_abs_structure_Flack 0.15(11)
_refine_ls_extinction_method none
_refine_ls_goodness_of_fit_ref 1.123
_refine_ls_hydrogen_treatment mixed
_refine_ls_matrix_type full
_refine_ls_number_parameters 414
_refine_ls_number_reflns 6518
_refine_ls_number_restraints 70
_refine_ls_restrained_S_all 1.122
_refine_ls_R_factor_all 0.0866
_refine_ls_R_factor_gt 0.0701
_refine_ls_shift/su_max 0.013
_refine_ls_shift/su_mean 0.001
_refine_ls_structure_factor_coef Fsqd
_refine_ls_weighting_details 'w=1/[\s^2^(Fo^2^)+(0.0956P)^2^+11.8017P] where P=(Fo^2^+2Fc^2^)/3'
_refine_ls_weighting_scheme calc
_refine_ls_wR_factor_gt 0.1767
_refine_ls_wR_factor_ref 0.1927
_reflns_Friedel_coverage 0.856
_reflns_Friedel_fraction_full 0.933
_reflns_Friedel_fraction_max 0.931
_reflns_number_gt 4835
_reflns_number_total 6518
_reflns_threshold_expression 'I > 2\s(I)'
_cod_data_source_file c8ob03121e2.cif
_cod_data_source_block 337MGL17
_cod_depositor_comments 'Adding full bibliography for 7156650.cif.'
_cod_database_code 7156650
_shelx_shelxl_version_number 2014/7
_shelx_space_group_comment
; 
The symmetry employed for this shelxl refinement is uniquely defined 
by the following loop, which should always be used as a source of 
symmetry information in preference to the above space-group names. 
They are only intended as comments. 
;
_shelx_estimated_absorpt_t_min 0.842
_shelx_estimated_absorpt_t_max 0.910

loop_
_space_group_symop_operation_xyz
'x, y, z'
'-x, -y, z'
'x+1/4, -y+1/4, z+1/4'
'-x+1/4, y+1/4, z+1/4'
'x, y+1/2, z+1/2'
'-x, -y+1/2, z+1/2'
'x+1/4, -y+3/4, z+3/4'
'-x+1/4, y+3/4, z+3/4'
'x+1/2, y, z+1/2'
'-x+1/2, -y, z+1/2'
'x+3/4, -y+1/4, z+3/4'
'-x+3/4, y+1/4, z+3/4'
'x+1/2, y+1/2, z'
'-x+1/2, -y+1/2, z'
'x+3/4, -y+3/4, z+1/4'
'-x+3/4, y+3/4, z+1/4'

loop_
_atom_site_label
_atom_site_type_symbol
_atom_site_fract_x
_atom_site_fract_y
_atom_site_fract_z
_atom_site_U_iso_or_equiv
_atom_site_adp_type
_atom_site_occupancy
_atom_site_site_symmetry_order
_atom_site_calc_flag
_atom_site_refinement_flags_posn
_atom_site_refinement_flags_adp
_atom_site_refinement_flags_occupancy
_atom_site_disorder_assembly
_atom_site_disorder_group
O1 O -0.06567(15) 0.21035(10) 0.3676(4) 0.0964(15) Uani 1 1 d . . . . .
O2 O 0.13431(13) 0.00265(9) 0.3005(3) 0.0841(12) Uani 1 1 d . . . . .
O3 O 0.03808(17) 0.21738(10) 0.2528(3) 0.0818(11) Uani 1 1 d . . . . .
O4 O 0.22266(14) 0.06968(10) 0.2183(3) 0.0723(9) Uani 1 1 d . . . . .
N1 N 0.00677(14) 0.18950(10) 0.4191(3) 0.0566(9) Uani 1 1 d . . . . .
C2 C -0.04113(18) 0.18424(13) 0.3930(4) 0.0648(13) Uani 1 1 d . . . . .
C3 C -0.06370(17) 0.14758(13) 0.3991(4) 0.0634(12) Uani 1 1 d . . . . .
C4 C -0.04838(17) 0.11871(12) 0.3456(4) 0.0614(12) Uani 1 1 d . . . . .
H4 H -0.0205 0.1213 0.3090 0.074 Uiso 1 1 calc R U . . .
C5 C -0.07397(16) 0.08607(12) 0.3458(4) 0.0624(12) Uani 1 1 d . . . . .
C6 C -0.1149(2) 0.08277(16) 0.4036(5) 0.0819(16) Uani 1 1 d . . . . .
H6 H -0.1318 0.0609 0.4070 0.098 Uiso 1 1 calc R U . . .
C7 C -0.1301(3) 0.1112(2) 0.4547(6) 0.103(2) Uani 1 1 d . . . . .
H7 H -0.1577 0.1087 0.4921 0.124 Uiso 1 1 calc R U . . .
C8 C -0.1052(2) 0.14397(18) 0.4519(5) 0.094(2) Uani 1 1 d . . . . .
H8 H -0.1166 0.1635 0.4859 0.113 Uiso 1 1 calc R U . . .
N9 N -0.06193(15) 0.05734(12) 0.2896(5) 0.0884(17) Uani 1 1 d D . . . .
H9 H -0.0840 0.0408 0.2820 0.106 Uiso 1 1 calc DR U . . .
C10 C -0.01632(18) 0.05293(12) 0.2438(5) 0.0736(16) Uani 1 1 d . . . . .
C11 C 0.02785(17) 0.04852(13) 0.2923(4) 0.0662(13) Uani 1 1 d . . . . .
H11 H 0.0276 0.0503 0.3554 0.079 Uiso 1 1 calc R U . . .
C12 C 0.07148(18) 0.04162(12) 0.2478(4) 0.0628(12) Uani 1 1 d . . . . .
C13 C 0.0715(2) 0.0388(2) 0.1546(5) 0.0948(19) Uani 1 1 d . . . . .
H13 H 0.1006 0.0331 0.1240 0.114 Uiso 1 1 calc R U . . .
C14 C 0.0286(3) 0.0444(3) 0.1065(6) 0.121(3) Uani 1 1 d . . . . .
H14 H 0.0292 0.0437 0.0433 0.145 Uiso 1 1 calc R U . . .
C15 C -0.0150(3) 0.0509(2) 0.1506(6) 0.100(2) Uani 1 1 d . . . . .
H15 H -0.0439 0.0540 0.1173 0.120 Uiso 1 1 calc R U . . .
C16 C 0.11890(16) 0.03433(11) 0.2950(4) 0.0597(12) Uani 1 1 d . . . . .
N17 N 0.14486(14) 0.06183(10) 0.3308(3) 0.0629(10) Uani 1 1 d . . . . .
C18 C 0.03976(17) 0.16107(12) 0.4501(4) 0.0587(11) Uani 1 1 d . . . . .
H18A H 0.0203 0.1401 0.4671 0.070 Uiso 1 1 calc R U . . .
H18B H 0.0572 0.1693 0.5039 0.070 Uiso 1 1 calc R U . . .
C19 C 0.07710(19) 0.15013(12) 0.3786(4) 0.0670(13) Uani 1 1 d . . . . .
H19A H 0.1021 0.1689 0.3732 0.080 Uiso 1 1 calc R U . . .
H19B H 0.0605 0.1480 0.3203 0.080 Uiso 1 1 calc R U . . .
C20 C 0.10228(19) 0.11415(13) 0.4016(4) 0.0688(13) Uani 1 1 d . . . . .
H20A H 0.1256 0.1178 0.4508 0.083 Uiso 1 1 calc R U . . .
H20B H 0.0776 0.0969 0.4217 0.083 Uiso 1 1 calc R U . . .
C21 C 0.12903(18) 0.09937(12) 0.3197(4) 0.0655(13) Uani 1 1 d . . . . .
H21A H 0.1074 0.1010 0.2672 0.079 Uiso 1 1 calc R U . . .
H21B H 0.1579 0.1143 0.3077 0.079 Uiso 1 1 calc R U . . .
C22 C 0.02582(17) 0.22619(11) 0.4136(3) 0.0569(11) Uani 1 1 d . . . . .
H22A H 0.0566 0.2276 0.4475 0.068 Uiso 1 1 calc R U . . .
H22B H 0.0024 0.2425 0.4422 0.068 Uiso 1 1 calc R U . . .
C23 C 0.03516(16) 0.23889(12) 0.3167(3) 0.0573(11) Uani 1 1 d . . . . .
N24 N 0.04157(16) 0.27426(11) 0.3088(3) 0.0632(10) Uani 1 1 d D . . . .
H24 H 0.036(2) 0.2862(14) 0.360(2) 0.076 Uiso 1 1 d D U . . .
C25 C 0.0490(2) 0.29457(15) 0.2241(4) 0.0748(13) Uani 1 1 d . U . . .
C26 C 0.0121(9) 0.2851(8) 0.152(2) 0.085(5) Uani 0.52(5) 1 d . U P A 1
H26A H 0.0112 0.3039 0.1070 0.127 Uiso 0.52(5) 1 calc R U P A 1
H26B H -0.0201 0.2825 0.1788 0.127 Uiso 0.52(5) 1 calc R U P A 1
H26C H 0.0215 0.2627 0.1234 0.127 Uiso 0.52(5) 1 calc R U P A 1
C27 C 0.1018(8) 0.2895(9) 0.189(2) 0.099(5) Uani 0.52(5) 1 d . U P A 1
H27A H 0.1067 0.3042 0.1360 0.148 Uiso 0.52(5) 1 calc R U P A 1
H27B H 0.1070 0.2646 0.1736 0.148 Uiso 0.52(5) 1 calc R U P A 1
H27C H 0.1249 0.2965 0.2353 0.148 Uiso 0.52(5) 1 calc R U P A 1
C28 C 0.0609(12) 0.3332(6) 0.2575(16) 0.087(5) Uani 0.52(5) 1 d . U P A 1
H28A H 0.0714 0.3478 0.2069 0.131 Uiso 0.52(5) 1 calc R U P A 1
H28B H 0.0869 0.3322 0.3020 0.131 Uiso 0.52(5) 1 calc R U P A 1
H28C H 0.0318 0.3437 0.2842 0.131 Uiso 0.52(5) 1 calc R U P A 1
C26A C -0.0004(12) 0.2936(10) 0.172(3) 0.103(7) Uani 0.48(5) 1 d . U P A 2
H26D H 0.0042 0.3039 0.1123 0.155 Uiso 0.48(5) 1 calc R U P A 2
H26E H -0.0248 0.3074 0.2042 0.155 Uiso 0.48(5) 1 calc R U P A 2
H26F H -0.0113 0.2691 0.1658 0.155 Uiso 0.48(5) 1 calc R U P A 2
C27A C 0.0935(11) 0.2776(8) 0.170(2) 0.097(5) Uani 0.48(5) 1 d . U P A 2
H27D H 0.1112 0.2964 0.1389 0.145 Uiso 0.48(5) 1 calc R U P A 2
H27E H 0.0811 0.2605 0.1264 0.145 Uiso 0.48(5) 1 calc R U P A 2
H27F H 0.1154 0.2655 0.2115 0.145 Uiso 0.48(5) 1 calc R U P A 2
C28A C 0.0410(14) 0.3370(6) 0.246(2) 0.095(6) Uani 0.48(5) 1 d . U P A 2
H28D H 0.0414 0.3505 0.1905 0.143 Uiso 0.48(5) 1 calc R U P A 2
H28E H 0.0672 0.3454 0.2850 0.143 Uiso 0.48(5) 1 calc R U P A 2
H28F H 0.0098 0.3403 0.2761 0.143 Uiso 0.48(5) 1 calc R U P A 2
C29 C 0.19365(18) 0.05590(13) 0.3683(4) 0.0635(12) Uani 1 1 d . . . . .
H29A H 0.1969 0.0308 0.3865 0.076 Uiso 1 1 calc R U . . .
H29B H 0.1980 0.0708 0.4219 0.076 Uiso 1 1 calc R U . . .
C30 C 0.23343(18) 0.06504(11) 0.2989(4) 0.0594(12) Uani 1 1 d . . . . .
N31 N 0.27852(16) 0.06798(12) 0.3322(3) 0.0681(11) Uani 1 1 d D . . . .
H31 H 0.280(2) 0.0625(16) 0.3920(14) 0.082 Uiso 1 1 d D U . . .
C32 C 0.3239(2) 0.07792(16) 0.2800(4) 0.0801(16) Uani 1 1 d . . . . .
C33 C 0.3656(3) 0.0804(3) 0.3489(6) 0.119(3) Uani 1 1 d . . . . .
H33A H 0.3957 0.0870 0.3184 0.178 Uiso 1 1 calc R U . . .
H33B H 0.3698 0.0575 0.3783 0.178 Uiso 1 1 calc R U . . .
H33C H 0.3577 0.0985 0.3935 0.178 Uiso 1 1 calc R U . . .
C34 C 0.3158(4) 0.1143(2) 0.2332(7) 0.127(3) Uani 1 1 d . . . . .
H34A H 0.3452 0.1210 0.2008 0.190 Uiso 1 1 calc R U . . .
H34B H 0.3084 0.1324 0.2781 0.190 Uiso 1 1 calc R U . . .
H34C H 0.2886 0.1124 0.1914 0.190 Uiso 1 1 calc R U . . .
C35 C 0.3353(3) 0.0491(2) 0.2111(7) 0.115(3) Uani 1 1 d . . . . .
H35A H 0.3649 0.0554 0.1789 0.173 Uiso 1 1 calc R U . . .
H35B H 0.3083 0.0472 0.1690 0.173 Uiso 1 1 calc R U . . .
H35C H 0.3399 0.0264 0.2415 0.173 Uiso 1 1 calc R U . . .
O5 O -0.1691(6) 0.2455(6) 0.2860(13) 0.088(8) Uani 0.253(17) 1 d . . P B 1
O5A O -0.1625(8) 0.2154(8) 0.296(2) 0.133(12) Uani 0.247(17) 1 d . . P B 2

loop_
_atom_site_aniso_label
_atom_site_aniso_U_11
_atom_site_aniso_U_22
_atom_site_aniso_U_33
_atom_site_aniso_U_23
_atom_site_aniso_U_13
_atom_site_aniso_U_12
O1 0.076(2) 0.056(2) 0.157(4) -0.004(2) -0.027(3) 0.0135(18)
O2 0.068(2) 0.0488(18) 0.136(4) 0.007(2) 0.017(2) 0.0045(15)
O3 0.122(3) 0.062(2) 0.062(2) -0.0095(18) -0.001(2) 0.003(2)
O4 0.085(2) 0.069(2) 0.062(2) -0.0014(18) -0.0023(18) 0.0046(17)
N1 0.057(2) 0.0469(19) 0.066(2) -0.0051(17) -0.0053(18) -0.0026(15)
C2 0.059(3) 0.052(3) 0.083(4) -0.012(2) -0.003(2) 0.007(2)
C3 0.051(2) 0.057(3) 0.082(4) -0.006(2) -0.004(2) -0.001(2)
C4 0.049(2) 0.049(2) 0.086(3) 0.001(2) -0.004(2) 0.0014(18)
C5 0.049(2) 0.047(2) 0.091(4) -0.004(2) -0.006(2) -0.0018(18)
C6 0.065(3) 0.075(3) 0.106(5) -0.004(3) 0.002(3) -0.017(3)
C7 0.083(4) 0.102(5) 0.124(6) -0.029(4) 0.033(4) -0.027(3)
C8 0.083(4) 0.091(4) 0.109(5) -0.033(4) 0.021(4) -0.010(3)
N9 0.047(2) 0.058(2) 0.160(5) -0.026(3) 0.007(3) -0.0096(18)
C10 0.056(3) 0.046(2) 0.119(5) -0.015(3) -0.002(3) -0.008(2)
C11 0.058(3) 0.056(2) 0.085(4) -0.008(2) 0.012(3) -0.005(2)
C12 0.059(3) 0.051(2) 0.078(4) -0.002(2) 0.008(2) -0.001(2)
C13 0.072(4) 0.112(5) 0.101(5) -0.004(4) 0.012(4) -0.013(3)
C14 0.098(6) 0.176(8) 0.089(5) -0.009(5) -0.001(4) -0.011(5)
C15 0.083(4) 0.105(5) 0.112(6) -0.005(4) -0.020(4) -0.007(4)
C16 0.054(3) 0.044(2) 0.081(3) 0.003(2) 0.016(2) 0.0027(18)
N17 0.059(2) 0.048(2) 0.082(3) 0.0062(19) 0.002(2) 0.0072(16)
C18 0.060(3) 0.051(2) 0.065(3) -0.003(2) -0.009(2) 0.0025(19)
C19 0.066(3) 0.048(2) 0.087(4) 0.003(2) -0.004(3) 0.005(2)
C20 0.070(3) 0.059(3) 0.077(3) -0.007(2) -0.008(3) 0.013(2)
C21 0.061(3) 0.045(2) 0.091(4) 0.006(2) -0.007(3) 0.0036(19)
C22 0.065(3) 0.044(2) 0.062(3) -0.007(2) -0.003(2) -0.0061(18)
C23 0.057(3) 0.055(2) 0.060(3) -0.007(2) -0.009(2) -0.0004(19)
N24 0.077(3) 0.055(2) 0.058(2) -0.0005(19) -0.003(2) -0.0138(18)
C25 0.092(3) 0.065(3) 0.067(3) 0.010(2) -0.016(2) -0.019(3)
C26 0.099(9) 0.078(11) 0.076(11) 0.009(7) -0.027(8) -0.005(7)
C27 0.098(6) 0.106(13) 0.092(13) 0.009(9) 0.003(7) -0.034(8)
C28 0.116(14) 0.060(6) 0.086(8) 0.026(5) -0.027(9) -0.026(8)
C26A 0.122(9) 0.090(14) 0.097(16) 0.010(10) -0.050(11) -0.019(10)
C27A 0.122(11) 0.088(12) 0.079(12) 0.006(9) 0.012(9) -0.020(9)
C28A 0.121(15) 0.065(6) 0.100(11) 0.010(7) -0.029(10) -0.012(8)
C29 0.056(3) 0.056(2) 0.079(3) 0.010(2) 0.000(2) 0.006(2)
C30 0.069(3) 0.037(2) 0.072(4) 0.001(2) 0.004(2) 0.0038(18)
N31 0.066(3) 0.073(3) 0.065(3) 0.007(2) 0.004(2) -0.0109(19)
C32 0.078(3) 0.080(4) 0.082(4) -0.007(3) 0.013(3) -0.028(3)
C33 0.079(4) 0.156(7) 0.121(7) -0.008(5) 0.002(4) -0.035(4)
C34 0.142(7) 0.100(5) 0.138(7) 0.028(5) 0.028(6) -0.035(5)
C35 0.096(5) 0.115(5) 0.135(7) -0.036(5) 0.042(5) -0.024(4)
O5 0.074(10) 0.088(15) 0.103(13) 0.006(10) -0.020(9) 0.025(8)
O5A 0.085(13) 0.11(2) 0.20(3) 0.021(17) -0.066(16) -0.020(12)

loop_
_atom_type_symbol
_atom_type_description
_atom_type_scat_dispersion_real
_atom_type_scat_dispersion_imag
_atom_type_scat_source
C C 0.0181 0.0091 'International Tables Vol C Tables 4.2.6.8 and 6.1.1.4'
H H 0.0000 0.0000 'International Tables Vol C Tables 4.2.6.8 and 6.1.1.4'
N N 0.0311 0.0180 'International Tables Vol C Tables 4.2.6.8 and 6.1.1.4'
O O 0.0492 0.0322 'International Tables Vol C Tables 4.2.6.8 and 6.1.1.4'

loop_
_geom_angle_atom_site_label_1
_geom_angle_atom_site_label_2
_geom_angle_atom_site_label_3
_geom_angle
C2 N1 C18 124.6(4)
C2 N1 C22 117.0(4)
C18 N1 C22 118.4(4)
O1 C2 N1 119.0(4)
O1 C2 C3 120.8(4)
N1 C2 C3 120.1(4)
C8 C3 C4 119.4(5)
C8 C3 C2 117.2(5)
C4 C3 C2 122.9(5)
C3 C4 C5 121.1(5)
C3 C4 H4 119.4
C5 C4 H4 119.4
N9 C5 C4 123.2(5)
N9 C5 C6 118.7(4)
C4 C5 C6 118.0(5)
C7 C6 C5 120.5(5)
C7 C6 H6 119.8
C5 C6 H6 119.8
C6 C7 C8 121.0(6)
C6 C7 H7 119.5
C8 C7 H7 119.5
C3 C8 C7 120.0(6)
C3 C8 H8 120.0
C7 C8 H8 120.0
C5 N9 C10 125.3(4)
C5 N9 H9 117.4
C10 N9 H9 117.4
C15 C10 C11 118.7(6)
C15 C10 N9 120.3(6)
C11 C10 N9 120.9(6)
C12 C11 C10 120.7(6)
C12 C11 H11 119.7
C10 C11 H11 119.7
C11 C12 C13 119.4(6)
C11 C12 C16 123.5(5)
C13 C12 C16 117.0(5)
C14 C13 C12 120.1(7)
C14 C13 H13 120.0
C12 C13 H13 120.0
C15 C14 C13 120.6(8)
C15 C14 H14 119.7
C13 C14 H14 119.7
C14 C15 C10 120.4(7)
C14 C15 H15 119.8
C10 C15 H15 119.8
O2 C16 N17 120.8(5)
O2 C16 C12 119.3(4)
N17 C16 C12 119.8(4)
C16 N17 C29 120.7(4)
C16 N17 C21 121.5(4)
C29 N17 C21 117.0(4)
N1 C18 C19 112.6(4)
N1 C18 H18A 109.1
C19 C18 H18A 109.1
N1 C18 H18B 109.1
C19 C18 H18B 109.1
H18A C18 H18B 107.8
C18 C19 C20 112.0(4)
C18 C19 H19A 109.2
C20 C19 H19A 109.2
C18 C19 H19B 109.2
C20 C19 H19B 109.2
H19A C19 H19B 107.9
C21 C20 C19 110.5(5)
C21 C20 H20A 109.5
C19 C20 H20A 109.5
C21 C20 H20B 109.5
C19 C20 H20B 109.5
H20A C20 H20B 108.1
N17 C21 C20 113.3(4)
N17 C21 H21A 108.9
C20 C21 H21A 108.9
N17 C21 H21B 108.9
C20 C21 H21B 108.9
H21A C21 H21B 107.7
N1 C22 C23 113.5(4)
N1 C22 H22A 108.9
C23 C22 H22A 108.9
N1 C22 H22B 108.9
C23 C22 H22B 108.9
H22A C22 H22B 107.7
O3 C23 N24 124.2(5)
O3 C23 C22 121.6(4)
N24 C23 C22 114.1(4)
C23 N24 C25 126.7(4)
C23 N24 H24 113(4)
C25 N24 H24 119(4)
N24 C25 C26 113.0(13)
N24 C25 C27 110.6(12)
C26 C25 C27 110.7(13)
N24 C25 C26A 107.1(16)
N24 C25 C28 103.4(10)
C26 C25 C28 125.4(19)
C27 C25 C28 92(2)
N24 C25 C27A 109.3(12)
C26A C25 C27A 113.6(15)
N24 C25 C28A 107.9(12)
C26A C25 C28A 90(2)
C27A C25 C28A 126(2)
C25 C26 H26A 109.5
C25 C26 H26B 109.5
H26A C26 H26B 109.5
C25 C26 H26C 109.5
H26A C26 H26C 109.5
H26B C26 H26C 109.5
C25 C27 H27A 109.5
C25 C27 H27B 109.5
H27A C27 H27B 109.5
C25 C27 H27C 109.5
H27A C27 H27C 109.5
H27B C27 H27C 109.5
C25 C28 H28A 109.5
C25 C28 H28B 109.5
H28A C28 H28B 109.5
C25 C28 H28C 109.5
H28A C28 H28C 109.5
H28B C28 H28C 109.5
C25 C26A H26D 109.5
C25 C26A H26E 109.5
H26D C26A H26E 109.5
C25 C26A H26F 109.5
H26D C26A H26F 109.5
H26E C26A H26F 109.5
C25 C27A H27D 109.5
C25 C27A H27E 109.5
H27D C27A H27E 109.5
C25 C27A H27F 109.5
H27D C27A H27F 109.5
H27E C27A H27F 109.5
C25 C28A H28D 109.5
C25 C28A H28E 109.5
H28D C28A H28E 109.5
C25 C28A H28F 109.5
H28D C28A H28F 109.5
H28E C28A H28F 109.5
N17 C29 C30 110.8(4)
N17 C29 H29A 109.5
C30 C29 H29A 109.5
N17 C29 H29B 109.5
C30 C29 H29B 109.5
H29A C29 H29B 108.1
O4 C30 N31 124.3(5)
O4 C30 C29 120.6(5)
N31 C30 C29 115.0(5)
C30 N31 C32 126.0(5)
C30 N31 H31 112(4)
C32 N31 H31 122(4)
N31 C32 C35 110.0(5)
N31 C32 C33 106.4(5)
C35 C32 C33 109.9(7)
N31 C32 C34 109.4(6)
C35 C32 C34 110.5(7)
C33 C32 C34 110.7(6)
C32 C33 H33A 109.5
C32 C33 H33B 109.5
H33A C33 H33B 109.5
C32 C33 H33C 109.5
H33A C33 H33C 109.5
H33B C33 H33C 109.5
C32 C34 H34A 109.5
C32 C34 H34B 109.5
H34A C34 H34B 109.5
C32 C34 H34C 109.5
H34A C34 H34C 109.5
H34B C34 H34C 109.5
C32 C35 H35A 109.5
C32 C35 H35B 109.5
H35A C35 H35B 109.5
C32 C35 H35C 109.5
H35A C35 H35C 109.5
H35B C35 H35C 109.5

loop_
_geom_bond_atom_site_label_1
_geom_bond_atom_site_label_2
_geom_bond_distance
O1 C2 1.229(6)
O2 C16 1.246(5)
O3 C23 1.233(6)
O4 C30 1.234(6)
N1 C2 1.364(6)
N1 C18 1.452(6)
N1 C22 1.453(6)
C2 C3 1.489(7)
C3 C8 1.370(8)
C3 C4 1.389(7)
C4 C5 1.391(6)
C4 H4 0.9300
C5 N9 1.384(7)
C5 C6 1.401(8)
C6 C7 1.356(9)
C6 H6 0.9300
C7 C8 1.386(9)
C7 H7 0.9300
C8 H8 0.9300
N9 C10 1.414(7)
N9 H9 0.8600
C10 C15 1.373(10)
C10 C11 1.400(8)
C11 C12 1.373(7)
C11 H11 0.9300
C12 C13 1.374(9)
C12 C16 1.482(7)
C13 C14 1.373(10)
C13 H13 0.9300
C14 C15 1.366(11)
C14 H14 0.9300
C15 H15 0.9300
C16 N17 1.342(6)
N17 C29 1.446(6)
N17 C21 1.461(6)
C18 C19 1.513(7)
C18 H18A 0.9700
C18 H18B 0.9700
C19 C20 1.532(6)
C19 H19A 0.9700
C19 H19B 0.9700
C20 C21 1.508(8)
C20 H20A 0.9700
C20 H20B 0.9700
C21 H21A 0.9700
C21 H21B 0.9700
C22 C23 1.523(7)
C22 H22A 0.9700
C22 H22B 0.9700
C23 N24 1.324(6)
N24 C25 1.468(7)
N24 H24 0.890(14)
C25 C26 1.50(2)
C25 C27 1.53(2)
C25 C26A 1.54(3)
C25 C28 1.55(2)
C25 C27A 1.57(3)
C25 C28A 1.62(2)
C26 H26A 0.9600
C26 H26B 0.9600
C26 H26C 0.9600
C27 H27A 0.9600
C27 H27B 0.9600
C27 H27C 0.9600
C28 H28A 0.9600
C28 H28B 0.9600
C28 H28C 0.9600
C26A H26D 0.9600
C26A H26E 0.9600
C26A H26F 0.9600
C27A H27D 0.9600
C27A H27E 0.9600
C27A H27F 0.9600
C28A H28D 0.9600
C28A H28E 0.9600
C28A H28F 0.9600
C29 C30 1.520(7)
C29 H29A 0.9700
C29 H29B 0.9700
C30 N31 1.317(7)
N31 C32 1.492(7)
N31 H31 0.902(14)
C32 C35 1.502(10)
C32 C33 1.519(10)
C32 C34 1.526(10)
C33 H33A 0.9600
C33 H33B 0.9600
C33 H33C 0.9600
C34 H34A 0.9600
C34 H34B 0.9600
C34 H34C 0.9600
C35 H35A 0.9600
C35 H35B 0.9600
C35 H35C 0.9600

loop_
_geom_hbond_atom_site_label_D
_geom_hbond_atom_site_label_H
_geom_hbond_atom_site_label_A
_geom_hbond_distance_DH
_geom_hbond_distance_HA
_geom_hbond_distance_DA
_geom_hbond_angle_DHA
_geom_hbond_site_symmetry_A
N9 H9 O2 0.86 2.12 2.961(5) 164.6 2
N24 H24 O4 0.890(14) 2.027(18) 2.910(6) 172(6) 4
N31 H31 O3 0.902(14) 1.98(3) 2.841(6) 158(5) 3
